data_1511713
loop_
_publ_author_name
'Chaban, N.F.'
'Kuz'ma, Yu.B.'
'Dub, O.M.'
'Zavalii, L.V.'
'Bruskov, V.A.'

_publ_section_title
;
 Crystal structure of Sc4 Ni29 B10 and its analogs
;
_journal_name_full 'Soviet Physics, Crystallography (= Kristallografiya)'
_journal_page_first 496
_journal_page_last 497
_journal_volume 33
_journal_year 1988
_chemical_formula_sum 'B9.8 Ni28.84 Sc4'
_chemical_name_systematic 'Ni28.84 Sc4 B9.8'
_space_group_IT_number 141
_symmetry_space_group_name_Hall 'I 4bw 2bw -1bw'
_symmetry_space_group_name_H-M 'I 41/a m d :1'
_cell_angle_alpha 90
_cell_angle_beta 90
_cell_angle_gamma 90
_cell_formula_units_Z 2
_cell_length_a 7.68
_cell_length_b 7.68
_cell_length_c 15.382
_cell_volume 907.267
_citation_journal_id_ASTM SPHCA6
_cod_data_source_file boron4-x_377.cif
_cod_data_source_block B9.8Ni28.84Sc4
_cod_original_cell_volume 907.2672
_cod_original_sg_symbol_Hall '-I 4bd 2 (x+1/2,y+1/4,z+1/8)'
_cod_database_code 1511713

loop_
_symmetry_equiv_pos_as_xyz
x,y,z
-y,x+1/2,z+1/4
-x+1/2,-y+1/2,z+1/2
y+1/2,-x,z+3/4
x,-y+1/2,-z+1/4
y+1/2,x+1/2,-z+1/2
-x+1/2,y,-z+3/4
-y,-x,-z
-x,-y+1/2,-z+1/4
y,-x,-z
x-1/2,y,-z-1/4
-y-1/2,x+1/2,-z-1/2
-x,y,z
-y-1/2,-x,z-1/4
x-1/2,-y+1/2,z-1/2
y,x+1/2,z+1/4
x+1/2,y+1/2,z+1/2
-y+1/2,x+1,z+3/4
-x+1,-y+1,z+1
y+1,-x+1/2,z+5/4
x+1/2,-y+1,-z+3/4
y+1,x+1,-z+1
-x+1,y+1/2,-z+5/4
-y+1/2,-x+1/2,-z+1/2
-x+1/2,-y+1,-z+3/4
y+1/2,-x+1/2,-z+1/2
x,y+1/2,-z+1/4
-y,x+1,-z
-x+1/2,y+1/2,z+1/2
-y,-x+1/2,z+1/4
x,-y+1,z
y+1/2,x+1,z+3/4

loop_
_atom_site_label
_atom_site_type_symbol
_atom_site_fract_x
_atom_site_fract_y
_atom_site_fract_z
_atom_site_occupancy
_atom_site_U_iso_or_equiv
Ni5 Ni 0 0.1612 0.5577 1 0.0
B1 B 0 0 0.9381 0.45 0.0
Ni4 Ni 0 0.2843 0.3942 1 0.0
Sc1 Sc 0 0 0.284 1 0.0
Ni1 Ni 0 0 0 0.42 0.0
Ni3 Ni 0.2145 0.2145 0 1 0.0
Ni2 Ni 0 0.25 0.125 1 0.0
B2 B 0.2835 0.25 0.125 1 0.0
